data_7050717
loop_
_publ_author_name
'Das, Chayan'
'Peng, Shie-Ming'
'Lee, Gene-Hsiang'
'Goswami, Sreebrata'

_publ_section_title
;
 Osmium(II) complexes of 2-[(arylamido)phenylazo]pyridines. New
 examples of deamination reactions---X-ray structure and redox
 propertiesElectronic supplementary information (ESI) available:
 partial energy level diagrams and molecular orbitals of 1a, 2a and 4a,
 UV-vis spectra of 4 complexes and cyclic voltammograms of 1b, 2b and
 4b. See http://www.rsc.org/suppdata/nj/b1/b108507g/
;
_journal_issue 2
_journal_name_full 'New Journal of Chemistry'
_journal_page_first 222
_journal_paper_doi 10.1039/b108507g
_journal_volume 26
_journal_year 2002
_chemical_formula_sum 'C34 H27 Br N8 Os'
_chemical_formula_weight 817.75
_chemical_name_systematic
; 
? 
;
_space_group_IT_number 14
_symmetry_cell_setting monoclinic
_symmetry_space_group_name_Hall '-P 2yn'
_symmetry_space_group_name_H-M 'P 1 21/n 1'
_atom_sites_solution_hydrogens geom
_atom_sites_solution_primary direct
_atom_sites_solution_secondary difmap
_audit_creation_method SHELXL
_cell_angle_alpha 90.00
_cell_angle_beta 110.873(1)
_cell_angle_gamma 90.00
_cell_formula_units_Z 4
_cell_length_a 11.0940(2)
_cell_length_b 19.9527(3)
_cell_length_c 14.5400(3)
_cell_measurement_reflns_used 8192
_cell_measurement_temperature 150(1)
_cell_volume 3007.28(10)
_computing_cell_refinement 'Siemens SAINT'
_computing_data_collection 'Siemens SMART'
_computing_data_reduction 'Siemens SAINT'
_computing_molecular_graphics 'Siemens SHELXTL'
_computing_publication_material 'Siemens SHELXTL'
_computing_structure_refinement 'SHELXL-93 (Sheldrick, 1993)'
_computing_structure_solution 'SHELXS-86 (Sheldrick, 1990)'
_diffrn_ambient_temperature 150(1)
_diffrn_measurement_device 'Siemens SMART 1K CCD'
_diffrn_measurement_method '\w scans'
_diffrn_radiation_monochromator graphite
_diffrn_radiation_source 'fine-focus sealed tube'
_diffrn_radiation_type MoK\a
_diffrn_radiation_wavelength 0.71073
_diffrn_reflns_av_R_equivalents 0.0264
_diffrn_reflns_av_sigmaI/netI 0.0249
_diffrn_reflns_limit_h_max 14
_diffrn_reflns_limit_h_min -14
_diffrn_reflns_limit_k_max 26
_diffrn_reflns_limit_k_min -25
_diffrn_reflns_limit_l_max 19
_diffrn_reflns_limit_l_min -18
_diffrn_reflns_number 21518
_diffrn_reflns_theta_max 27.50
_diffrn_reflns_theta_min 1.81
_diffrn_standards_decay_% 0
_exptl_absorpt_coefficient_mu 5.608
_exptl_absorpt_correction_T_max 0.4929
_exptl_absorpt_correction_T_min 0.3159
_exptl_absorpt_correction_type 'empirical used sadabs'
_exptl_crystal_colour black
_exptl_crystal_density_diffrn 1.806
_exptl_crystal_density_meas ?
_exptl_crystal_description plate
_exptl_crystal_F_000 1592
_exptl_crystal_size_max 0.40
_exptl_crystal_size_mid 0.36
_exptl_crystal_size_min 0.16
_refine_diff_density_max 1.651
_refine_diff_density_min -0.772
_refine_diff_density_rms 0.089
_refine_ls_extinction_coef 0.00050(5)
_refine_ls_extinction_expression Fc^*^=kFc[1+0.001xFc^2^\l^3^/sin(2\q)]^-1/4^
_refine_ls_extinction_method SHELXL
_refine_ls_goodness_of_fit_all 1.079
_refine_ls_goodness_of_fit_obs 1.098
_refine_ls_matrix_type full
_refine_ls_number_parameters 398
_refine_ls_number_reflns 6877
_refine_ls_number_restraints 0
_refine_ls_restrained_S_all 1.079
_refine_ls_restrained_S_obs 1.098
_refine_ls_R_factor_all 0.0282
_refine_ls_R_factor_obs 0.0227
_refine_ls_shift/esd_max -0.004
_refine_ls_shift/esd_mean 0.000
_refine_ls_structure_factor_coef Fsqd
_refine_ls_weighting_details 'w=1/[\s^2^(Fo^2^)+(0.0214P)^2^+2.8083P] where P=(Fo^2^+2Fc^2^)/3'
_refine_ls_weighting_scheme calc
_refine_ls_wR_factor_all 0.0499
_refine_ls_wR_factor_obs 0.0482
_reflns_number_observed 6257
_reflns_number_total 6877
_reflns_observed_criterion >2sigma(I)
_cod_data_source_file b108507g.txt
_cod_data_source_block ic7581
_cod_depositor_comments
;
The following automatic conversions were performed:
'_symmetry_cell_setting' value 'Monoclinic' changed to 'monoclinic'
according to '/home/saulius/struct/CIF-dictionaries/cif_core.dic'
dictionary named 'cif_core.dic' version 2.4.1 from 2010-06-29.

Automatic conversion script
Id: cif_fix_enum 1527 2010-12-29 10:47:43Z saulius 

The following automatic conversions were performed:

'_exptl_crystal_density_meas' value 'not_measured' was changed to '?'
- the value is perceived as not measured.

Automatic conversion script
Id: cif_fix_values 3008 2015-01-20 13:52:24Z robertas 

The following automatic conversions were performed:

'_refine_ls_weighting_scheme' value 'calc
w=1/[\s^2^(Fo^2^)+(0.0214P)^2^+2.8083P] where P=(Fo^2^+2Fc^2^)/3' was
changed to 'calc'. New tag '_refine_ls_weighting_details' was
created. The value of the new tag was set to
'w=1/[\s^2^(Fo^2^)+(0.0214P)^2^+2.8083P] where P=(Fo^2^+2Fc^2^)/3'.

Automatic conversion script
Id: cif_fix_values 3143 2015-03-26 13:38:13Z robertas 
;
_cod_original_cell_volume 3007.28(9)
_cod_original_sg_symbol_H-M P2(1)/n
_cod_database_code 7050717

loop_
_symmetry_equiv_pos_as_xyz
'x, y, z'
'-x+1/2, y+1/2, -z+1/2'
'-x, -y, -z'
'x-1/2, -y-1/2, z-1/2'

loop_
_atom_site_aniso_label
_atom_site_aniso_U_11
_atom_site_aniso_U_22
_atom_site_aniso_U_33
_atom_site_aniso_U_23
_atom_site_aniso_U_13
_atom_site_aniso_U_12
Os 0.01315(5) 0.01927(6) 0.01401(6) 0.00094(4) 0.00716(4) 0.00124(4)
Br 0.01397(12) 0.0362(2) 0.01920(13) 0.00082(12) 0.00668(10) 0.00073(11)
N1 0.0201(11) 0.0205(12) 0.0164(11) 0.0016(9) 0.0094(9) 0.0012(9)
N2 0.0211(12) 0.0290(13) 0.0167(12) 0.0040(10) 0.0091(9) 0.0045(10)
N3 0.0165(10) 0.0223(11) 0.0144(11) -0.0014(9) 0.0076(8) 0.0018(9)
N4 0.0246(12) 0.0307(14) 0.0282(14) -0.0012(11) 0.0162(11) -0.0047(10)
N5 0.0151(11) 0.0201(11) 0.0180(11) 0.0018(9) 0.0061(9) 0.0012(9)
N6 0.0194(11) 0.0250(13) 0.0162(11) 0.0000(9) 0.0087(9) 0.0009(9)
N7 0.0142(10) 0.0213(12) 0.0148(11) 0.0004(9) 0.0045(9) 0.0009(9)
N8 0.0209(12) 0.0211(12) 0.0207(12) -0.0013(10) 0.0100(10) 0.0017(9)
C1 0.0201(13) 0.030(2) 0.0243(15) 0.0011(12) 0.0136(12) 0.0012(11)
C2 0.028(2) 0.037(2) 0.029(2) 0.0039(14) 0.0189(13) 0.0010(13)
C3 0.039(2) 0.036(2) 0.025(2) 0.0097(14) 0.0197(14) 0.0056(14)
C4 0.033(2) 0.031(2) 0.0212(15) 0.0085(13) 0.0125(13) 0.0088(13)
C5 0.0218(13) 0.0216(14) 0.0186(13) 0.0012(11) 0.0089(11) 0.0046(11)
C6 0.0139(12) 0.035(2) 0.0126(12) 0.0025(11) 0.0049(10) 0.0045(11)
C7 0.0199(14) 0.037(2) 0.0185(14) 0.0031(13) 0.0064(11) 0.0079(12)
C8 0.025(2) 0.052(2) 0.025(2) 0.0049(15) 0.0127(13) 0.0176(15)
C9 0.0177(14) 0.065(2) 0.024(2) 0.006(2) 0.0112(12) 0.0092(15)
C10 0.0195(14) 0.050(2) 0.024(2) 0.0031(15) 0.0092(12) -0.0051(13)
C11 0.0162(13) 0.035(2) 0.0172(14) 0.0017(12) 0.0053(11) -0.0006(11)
C12 0.0168(13) 0.034(2) 0.0232(15) 0.0013(13) 0.0054(11) -0.0054(11)
C13 0.036(2) 0.041(2) 0.026(2) -0.0012(15) 0.0141(14) -0.0099(15)
C14 0.044(2) 0.044(2) 0.039(2) 0.009(2) 0.020(2) -0.009(2)
C15 0.030(2) 0.032(2) 0.046(2) 0.000(2) 0.012(2) -0.0074(14)
C16 0.0213(14) 0.037(2) 0.034(2) -0.0046(14) 0.0061(13) -0.0009(13)
C17 0.0234(14) 0.034(2) 0.025(2) -0.0018(13) 0.0091(12) -0.0012(12)
C18 0.0200(13) 0.0263(15) 0.0195(14) 0.0017(12) 0.0077(11) -0.0001(11)
C19 0.033(2) 0.0214(15) 0.025(2) -0.0010(12) 0.0075(13) 0.0026(12)
C20 0.032(2) 0.030(2) 0.022(2) -0.0041(13) 0.0090(13) 0.0082(13)
C21 0.0245(14) 0.032(2) 0.0193(14) 0.0011(12) 0.0115(12) 0.0042(12)
C22 0.0164(12) 0.0247(14) 0.0159(13) 0.0016(11) 0.0061(10) 0.0022(10)
C23 0.0187(13) 0.0221(14) 0.0177(13) 0.0009(11) 0.0045(11) 0.0001(10)
C24 0.030(2) 0.027(2) 0.0200(15) 0.0019(12) 0.0085(12) -0.0024(12)
C25 0.043(2) 0.026(2) 0.025(2) 0.0062(13) 0.0084(14) -0.0026(13)
C26 0.052(2) 0.023(2) 0.032(2) 0.0020(14) 0.009(2) 0.0023(14)
C27 0.038(2) 0.0220(14) 0.029(2) -0.0011(13) 0.0116(14) 0.0041(13)
C28 0.0192(13) 0.0238(14) 0.0194(14) -0.0005(12) 0.0050(11) 0.0003(11)
C29 0.0258(14) 0.0206(14) 0.030(2) -0.0039(12) 0.0159(13) -0.0026(11)
C30 0.026(2) 0.032(2) 0.042(2) -0.0103(15) 0.0130(14) 0.0001(13)
C31 0.030(2) 0.036(2) 0.065(3) -0.016(2) 0.029(2) -0.0055(14)
C32 0.046(2) 0.036(2) 0.053(2) -0.015(2) 0.036(2) -0.012(2)
C33 0.053(2) 0.034(2) 0.034(2) -0.0071(15) 0.028(2) -0.008(2)
C34 0.032(2) 0.029(2) 0.027(2) -0.0003(13) 0.0161(13) -0.0008(13)

loop_
_atom_site_label
_atom_site_type_symbol
_atom_site_fract_x
_atom_site_fract_y
_atom_site_fract_z
_atom_site_U_iso_or_equiv
_atom_site_thermal_displace_type
_atom_site_occupancy
_atom_site_calc_flag
_atom_site_refinement_flags
_atom_site_disorder_group
Os Os 0.767022(9) 0.366931(5) 0.776104(7) 0.01485(4) Uani 1 d . .
Br Br 1.00438(2) 0.374157(15) 0.87995(2) 0.02291(7) Uani 1 d . .
N1 N 0.7936(2) 0.40746(11) 0.6533(2) 0.0182(5) Uani 1 d . .
N2 N 0.5719(2) 0.42440(12) 0.6043(2) 0.0216(5) Uani 1 d . .
N3 N 0.5942(2) 0.38941(12) 0.6870(2) 0.0171(4) Uani 1 d . .
N4 N 0.4840(2) 0.26539(13) 0.6873(2) 0.0260(5) Uani 1 d . .
H4A H 0.5382(2) 0.27533(13) 0.6575(2) 0.031 Uiso 1 calc R .
N5 N 0.7424(2) 0.44623(11) 0.8614(2) 0.0177(5) Uani 1 d . .
N6 N 0.6864(2) 0.35569(12) 0.9442(2) 0.0196(5) Uani 1 d . .
N7 N 0.7258(2) 0.32304(11) 0.8813(2) 0.0169(4) Uani 1 d . .
N8 N 0.7976(2) 0.27017(11) 0.7468(2) 0.0202(5) Uani 1 d . .
C1 C 0.9031(3) 0.40896(15) 0.6311(2) 0.0231(6) Uani 1 d . .
H1A H 0.9805(3) 0.39124(15) 0.6773(2) 0.028 Uiso 1 calc R .
C2 C 0.9053(3) 0.4351(2) 0.5448(2) 0.0288(7) Uani 1 d . .
H2A H 0.9829(3) 0.4348(2) 0.5311(2) 0.035 Uiso 1 calc R .
C3 C 0.7926(3) 0.4622(2) 0.4768(2) 0.0311(7) Uani 1 d . .
H3A H 0.7938(3) 0.4821(2) 0.4178(2) 0.037 Uiso 1 calc R .
C4 C 0.6808(3) 0.4598(2) 0.4959(2) 0.0274(6) Uani 1 d . .
H4B H 0.6031(3) 0.4775(2) 0.4501(2) 0.033 Uiso 1 calc R .
C5 C 0.6824(3) 0.43063(14) 0.5847(2) 0.0202(6) Uani 1 d . .
C6 C 0.4817(2) 0.38370(15) 0.7144(2) 0.0204(6) Uani 1 d . .
C7 C 0.4273(3) 0.4412(2) 0.7368(2) 0.0253(6) Uani 1 d . .
H7A H 0.4623(3) 0.4839(2) 0.7319(2) 0.030 Uiso 1 calc R .
C8 C 0.3219(3) 0.4362(2) 0.7663(2) 0.0328(8) Uani 1 d . .
H8A H 0.2854(3) 0.4753(2) 0.7832(2) 0.039 Uiso 1 calc R .
C9 C 0.2705(3) 0.3737(2) 0.7709(2) 0.0345(8) Uani 1 d . .
H9A H 0.1983(3) 0.3701(2) 0.7911(2) 0.041 Uiso 1 calc R .
C10 C 0.3226(3) 0.3161(2) 0.7465(2) 0.0308(7) Uani 1 d . .
H10A H 0.2848(3) 0.2738(2) 0.7493(2) 0.037 Uiso 1 calc R .
C11 C 0.4306(3) 0.3197(2) 0.7179(2) 0.0230(6) Uani 1 d . .
C12 C 0.4642(3) 0.1966(2) 0.6970(2) 0.0250(6) Uani 1 d . .
C13 C 0.4445(3) 0.1692(2) 0.7789(2) 0.0332(7) Uani 1 d . .
H13A H 0.4385(3) 0.1976(2) 0.8296(2) 0.040 Uiso 1 calc R .
C14 C 0.4337(4) 0.0997(2) 0.7855(3) 0.0412(8) Uani 1 d . .
H14A H 0.4201(4) 0.0809(2) 0.8410(3) 0.049 Uiso 1 calc R .
C15 C 0.4426(3) 0.0584(2) 0.7130(3) 0.0367(8) Uani 1 d . .
H15A H 0.4349(3) 0.0112(2) 0.7183(3) 0.044 Uiso 1 calc R .
C16 C 0.4628(3) 0.0854(2) 0.6322(3) 0.0319(7) Uani 1 d . .
H16A H 0.4693(3) 0.0568(2) 0.5820(3) 0.038 Uiso 1 calc R .
C17 C 0.4736(3) 0.1541(2) 0.6240(2) 0.0275(6) Uani 1 d . .
H17A H 0.4876(3) 0.1723(2) 0.5683(2) 0.033 Uiso 1 calc R .
C18 C 0.7581(3) 0.51263(14) 0.8537(2) 0.0218(6) Uani 1 d . .
H18A H 0.7930(3) 0.52821(14) 0.8067(2) 0.026 Uiso 1 calc R .
C19 C 0.7255(3) 0.5588(2) 0.9111(2) 0.0272(6) Uani 1 d . .
H19A H 0.7379(3) 0.6053(2) 0.9038(2) 0.033 Uiso 1 calc R .
C20 C 0.6741(3) 0.5363(2) 0.9800(2) 0.0281(7) Uani 1 d . .
H20A H 0.6500(3) 0.5675(2) 1.0198(2) 0.034 Uiso 1 calc R .
C21 C 0.6585(3) 0.4686(2) 0.9902(2) 0.0244(6) Uani 1 d . .
H21A H 0.6236(3) 0.4526(2) 1.0371(2) 0.029 Uiso 1 calc R .
C22 C 0.6945(2) 0.42372(14) 0.9308(2) 0.0189(5) Uani 1 d . .
C23 C 0.7454(3) 0.25438(14) 0.8906(2) 0.0200(6) Uani 1 d . .
C24 C 0.7304(3) 0.21514(15) 0.9657(2) 0.0257(6) Uani 1 d . .
H24A H 0.7026(3) 0.23490(15) 1.0142(2) 0.031 Uiso 1 calc R .
C25 C 0.7565(3) 0.1476(2) 0.9684(2) 0.0323(7) Uani 1 d . .
H25A H 0.7477(3) 0.1203(2) 1.0192(2) 0.039 Uiso 1 calc R .
C26 C 0.7964(4) 0.1194(2) 0.8949(3) 0.0373(8) Uani 1 d . .
H26A H 0.8133(4) 0.0726(2) 0.8967(3) 0.045 Uiso 1 calc R .
C27 C 0.8115(3) 0.1571(2) 0.8209(2) 0.0297(7) Uani 1 d . .
H27A H 0.8385(3) 0.1364(2) 0.7727(2) 0.036 Uiso 1 calc R .
C28 C 0.7869(3) 0.22682(14) 0.8165(2) 0.0213(6) Uani 1 d . .
C29 C 0.8515(3) 0.24778(14) 0.6755(2) 0.0239(6) Uani 1 d . .
C30 C 0.9759(3) 0.2229(2) 0.7030(3) 0.0329(7) Uani 1 d . .
H30A H 1.0285(3) 0.2197(2) 0.7706(3) 0.040 Uiso 1 calc R .
C31 C 1.0238(3) 0.2025(2) 0.6296(3) 0.0406(9) Uani 1 d . .
H31A H 1.1086(3) 0.1846(2) 0.6480(3) 0.049 Uiso 1 calc R .
C32 C 0.9488(4) 0.2082(2) 0.5320(3) 0.0397(9) Uani 1 d . .
H32A H 0.9820(4) 0.1947(2) 0.4830(3) 0.048 Uiso 1 calc R .
C33 C 0.8255(4) 0.2333(2) 0.5046(3) 0.0371(8) Uani 1 d . .
H33A H 0.7737(4) 0.2368(2) 0.4368(3) 0.045 Uiso 1 calc R .
C34 C 0.7766(3) 0.2538(2) 0.5758(2) 0.0277(6) Uani 1 d . .
H34A H 0.6919(3) 0.2718(2) 0.5565(2) 0.033 Uiso 1 calc R .

loop_
_atom_type_symbol
_atom_type_description
_atom_type_scat_dispersion_real
_atom_type_scat_dispersion_imag
_atom_type_scat_source
C C 0.0033 0.0016 'International Tables Vol C Tables 4.2.6.8 and 6.1.1.4'
H H 0.0000 0.0000 'International Tables Vol C Tables 4.2.6.8 and 6.1.1.4'
N N 0.0061 0.0033 'International Tables Vol C Tables 4.2.6.8 and 6.1.1.4'
Br Br -0.2901 2.4595 'International Tables Vol C Tables 4.2.6.8 and 6.1.1.4'
Os Os -1.2165 7.6030 'International Tables Vol C Tables 4.2.6.8 and 6.1.1.4'

loop_
_geom_angle_atom_site_label_1
_geom_angle_atom_site_label_2
_geom_angle_atom_site_label_3
_geom_angle
_geom_angle_site_symmetry_1
_geom_angle_site_symmetry_3
_geom_angle_publ_flag
N3 Os N7 100.05(9) . . ?
N3 Os N8 106.15(9) . . ?
N7 Os N8 80.86(9) . . ?
N3 Os N1 75.26(9) . . ?
N7 Os N1 173.49(9) . . ?
N8 Os N1 96.00(9) . . ?
N3 Os N5 85.08(9) . . ?
N7 Os N5 75.98(9) . . ?
N8 Os N5 155.75(9) . . ?
N1 Os N5 107.76(9) . . ?
N3 Os Br 162.44(7) . . ?
N7 Os Br 92.43(6) . . ?
N8 Os Br 87.89(7) . . ?
N1 Os Br 93.14(6) . . ?
N5 Os Br 86.04(6) . . ?
C5 N1 C1 118.0(2) . . ?
C5 N1 Os 113.2(2) . . ?
C1 N1 Os 128.6(2) . . ?
N3 N2 C5 110.2(2) . . ?
N2 N3 C6 112.9(2) . . ?
N2 N3 Os 122.9(2) . . ?
C6 N3 Os 122.8(2) . . ?
C11 N4 C12 129.3(2) . . ?
C18 N5 C22 118.6(2) . . ?
C18 N5 Os 130.4(2) . . ?
C22 N5 Os 110.8(2) . . ?
N7 N6 C22 109.5(2) . . ?
N6 N7 C23 120.0(2) . . ?
N6 N7 Os 123.4(2) . . ?
C23 N7 Os 116.6(2) . . ?
C28 N8 C29 120.3(2) . . ?
C28 N8 Os 112.4(2) . . ?
C29 N8 Os 126.1(2) . . ?
N1 C1 C2 122.3(3) . . ?
C1 C2 C3 119.5(3) . . ?
C4 C3 C2 119.5(3) . . ?
C3 C4 C5 119.0(3) . . ?
N2 C5 N1 117.7(2) . . ?
N2 C5 C4 120.7(3) . . ?
N1 C5 C4 121.6(3) . . ?
C7 C6 C11 121.9(3) . . ?
C7 C6 N3 119.4(3) . . ?
C11 C6 N3 118.8(2) . . ?
C8 C7 C6 119.9(3) . . ?
C9 C8 C7 119.2(3) . . ?
C8 C9 C10 121.2(3) . . ?
C9 C10 C11 120.7(3) . . ?
N4 C11 C10 124.3(3) . . ?
N4 C11 C6 118.4(2) . . ?
C10 C11 C6 117.1(3) . . ?
C17 C12 C13 119.4(3) . . ?
C17 C12 N4 117.5(3) . . ?
C13 C12 N4 123.0(3) . . ?
C12 C13 C14 119.2(3) . . ?
C15 C14 C13 121.0(3) . . ?
C14 C15 C16 119.7(3) . . ?
C15 C16 C17 120.4(3) . . ?
C16 C17 C12 120.3(3) . . ?
N5 C18 C19 122.6(3) . . ?
C18 C19 C20 119.0(3) . . ?
C21 C20 C19 119.6(3) . . ?
C20 C21 C22 119.1(3) . . ?
N5 C22 N6 119.2(2) . . ?
N5 C22 C21 121.0(3) . . ?
N6 C22 C21 119.7(2) . . ?
N7 C23 C24 124.8(3) . . ?
N7 C23 C28 112.9(2) . . ?
C24 C23 C28 122.3(3) . . ?
C25 C24 C23 119.2(3) . . ?
C24 C25 C26 119.3(3) . . ?
C27 C26 C25 122.2(3) . . ?
C26 C27 C28 120.1(3) . . ?
N8 C28 C27 126.1(3) . . ?
N8 C28 C23 116.9(2) . . ?
C27 C28 C23 117.0(3) . . ?
C30 C29 C34 119.5(3) . . ?
C30 C29 N8 122.0(3) . . ?
C34 C29 N8 118.4(3) . . ?
C29 C30 C31 119.4(3) . . ?
C32 C31 C30 120.3(3) . . ?
C31 C32 C33 120.3(3) . . ?
C32 C33 C34 120.2(3) . . ?
C33 C34 C29 120.2(3) . . ?

loop_
_geom_bond_atom_site_label_1
_geom_bond_atom_site_label_2
_geom_bond_distance
_geom_bond_site_symmetry_2
_geom_bond_publ_flag
Os N3 1.946(2) . ?
Os N7 1.953(2) . ?
Os N8 2.031(2) . ?
Os N1 2.074(2) . ?
Os N5 2.088(2) . ?
Os Br 2.5301(3) . ?
N1 C5 1.361(3) . ?
N1 C1 1.364(3) . ?
N2 N3 1.336(3) . ?
N2 C5 1.360(3) . ?
N3 C6 1.443(3) . ?
N4 C11 1.383(4) . ?
N4 C12 1.406(4) . ?
N5 C18 1.346(4) . ?
N5 C22 1.372(3) . ?
N6 N7 1.319(3) . ?
N6 C22 1.379(3) . ?
N7 C23 1.386(3) . ?
N8 C28 1.369(4) . ?
N8 C29 1.440(4) . ?
C1 C2 1.368(4) . ?
C2 C3 1.397(4) . ?
C3 C4 1.365(4) . ?
C4 C5 1.410(4) . ?
C6 C7 1.388(4) . ?
C6 C11 1.405(4) . ?
C7 C8 1.385(4) . ?
C8 C9 1.384(5) . ?
C9 C10 1.387(5) . ?
C10 C11 1.404(4) . ?
C12 C17 1.390(4) . ?
C12 C13 1.397(4) . ?
C13 C14 1.398(5) . ?
C14 C15 1.369(5) . ?
C15 C16 1.382(5) . ?
C16 C17 1.384(5) . ?
C18 C19 1.375(4) . ?
C19 C20 1.392(4) . ?
C20 C21 1.376(4) . ?
C21 C22 1.398(4) . ?
C23 C24 1.401(4) . ?
C23 C28 1.425(4) . ?
C24 C25 1.375(4) . ?
C25 C26 1.412(5) . ?
C26 C27 1.371(5) . ?
C27 C28 1.414(4) . ?
C29 C30 1.385(4) . ?
C29 C34 1.396(4) . ?
C30 C31 1.412(5) . ?
C31 C32 1.371(6) . ?
C32 C33 1.376(5) . ?
C33 C34 1.390(4) . ?
